data_7130494
loop_
_publ_author_name
'B\"ucker, Anna'
'W\"olper, Christoph'
'Haberhauer, Gebhard'
'Schulz, Stephan'

_publ_section_title
;
 Structurally characterised intermediate of the oxidative addition of a
 heteroleptic germylene to gallanediyle
;
_journal_name_full 'Chemical Communications'
_journal_paper_doi 10.1039/D2CC03561H
_journal_year 2022
_chemical_formula_sum 'C47.5 H71 Cl Ga Ge N3 Si'
_chemical_formula_weight 889.92
_space_group_crystal_system triclinic
_space_group_IT_number 2
_space_group_name_Hall '-P 1'
_space_group_name_H-M_alt 'P -1'
_atom_sites_solution_hydrogens geom
_atom_sites_solution_primary direct
_atom_sites_solution_secondary difmap
_audit_creation_method SHELXL-2017/1
_audit_update_record
;
2022-03-18 deposited with the CCDC.	2022-08-05 downloaded from the CCDC.
;
_cell_angle_alpha 81.3746(13)
_cell_angle_beta 85.1409(14)
_cell_angle_gamma 67.7274(13)
_cell_formula_units_Z 2
_cell_length_a 10.2306(5)
_cell_length_b 12.1923(6)
_cell_length_c 20.7888(10)
_cell_measurement_reflns_used 9663
_cell_measurement_temperature 102(2)
_cell_measurement_theta_max 80.66
_cell_measurement_theta_min 4.67
_cell_volume 2371.4(2)
_computing_cell_refinement 'Bruker APEX3(v2017.3-0)'
_computing_data_collection 'Bruker APEX3(v2017.3-0)'
_computing_data_reduction 'Bruker APEX3(v2017.3-0)'
_computing_molecular_graphics 'ORTEP/PLATON (Spek)'
_computing_publication_material 'BRUKER AXS SHELXTL (c) 2008 / Vers. 2008/4'
_computing_structure_refinement 'SHELXL-2017/1 (Sheldrick, 2017)'
_computing_structure_solution 'Bruker APEX3(v2017.3-0)'
_diffrn_ambient_temperature 102(2)
_diffrn_detector_area_resol_mean 7.3910
_diffrn_measured_fraction_theta_full 1.000
_diffrn_measured_fraction_theta_max 0.990
_diffrn_measurement_device_type 'Bruker D8 Venture (Photon II detector)'
_diffrn_measurement_method 'Data collection strategy APEX 3/Queen'
_diffrn_radiation_monochromator 'multilayer mirror'
_diffrn_radiation_type CuK\a
_diffrn_radiation_wavelength 1.54178
_diffrn_reflns_av_R_equivalents 0.0285
_diffrn_reflns_av_unetI/netI 0.0116
_diffrn_reflns_Laue_measured_fraction_full 1.000
_diffrn_reflns_Laue_measured_fraction_max 0.990
_diffrn_reflns_limit_h_max 13
_diffrn_reflns_limit_h_min -13
_diffrn_reflns_limit_k_max 15
_diffrn_reflns_limit_k_min -14
_diffrn_reflns_limit_l_max 26
_diffrn_reflns_limit_l_min -26
_diffrn_reflns_number 136125
_diffrn_reflns_point_group_measured_fraction_full 1.000
_diffrn_reflns_point_group_measured_fraction_max 0.990
_diffrn_reflns_theta_full 67.679
_diffrn_reflns_theta_max 80.765
_diffrn_reflns_theta_min 2.150
_diffrn_source 'micro-focus sealed tube'
_diffrn_source_type 'INCOATEC I\mS 3.0'
_exptl_absorpt_coefficient_mu 2.482
_exptl_absorpt_correction_T_max 0.75
_exptl_absorpt_correction_T_min 0.63
_exptl_absorpt_correction_type multi-scan
_exptl_absorpt_process_details
; 
 SADABS
 R.H. Blessing, Acta Cryst. (1995) A51 33-38 
;
_exptl_crystal_colour pink
_exptl_crystal_density_diffrn 1.246
_exptl_crystal_description tablet
_exptl_crystal_F_000 942
_exptl_crystal_size_max 0.192
_exptl_crystal_size_mid 0.103
_exptl_crystal_size_min 0.092
_refine_diff_density_max 0.606
_refine_diff_density_min -0.525
_refine_diff_density_rms 0.047
_refine_ls_extinction_method none
_refine_ls_goodness_of_fit_ref 1.027
_refine_ls_hydrogen_treatment constr
_refine_ls_matrix_type full
_refine_ls_number_parameters 529
_refine_ls_number_reflns 10317
_refine_ls_number_restraints 130
_refine_ls_restrained_S_all 1.035
_refine_ls_R_factor_all 0.0244
_refine_ls_R_factor_gt 0.0239
_refine_ls_shift/su_max 0.002
_refine_ls_shift/su_mean 0.000
_refine_ls_structure_factor_coef Fsqd
_refine_ls_weighting_details 'w=1/[\s^2^(Fo^2^)+(0.0300P)^2^+1.4667P] where P=(Fo^2^+2Fc^2^)/3'
_refine_ls_weighting_scheme calc
_refine_ls_wR_factor_gt 0.0628
_refine_ls_wR_factor_ref 0.0632
_reflns_Friedel_coverage 0.000
_reflns_number_gt 10038
_reflns_number_total 10317
_reflns_threshold_expression 'I > 2\s(I)'
_cod_data_source_file d2cc03561h2.cif
_cod_data_source_block ab_191m
_cod_depositor_comments
;
The following automatic conversions were performed:

data item '_atom_sites_solution_secondary' value 'diffmap' was
changed to 'difmap'.

Automatic conversion script
Id: cif_fix_values 7556 2019-12-06 15:28:31Z antanas 
;
_cod_original_formula_sum 'C47.50 H71 Cl Ga Ge N3 Si'
_cod_database_code 7130494
_shelx_shelxl_version_number 2017/1
_shelx_space_group_comment
;
The symmetry employed for this shelxl refinement is uniquely defined
by the following loop, which should always be used as a source of
symmetry information in preference to the above space-group names.
They are only intended as comments.
;
_shelx_estimated_absorpt_t_min 0.647
_shelx_estimated_absorpt_t_max 0.804

loop_
_space_group_symop_operation_xyz
'x, y, z'
'-x, -y, -z'

loop_
_atom_site_label
_atom_site_type_symbol
_atom_site_fract_x
_atom_site_fract_y
_atom_site_fract_z
_atom_site_U_iso_or_equiv
_atom_site_adp_type
_atom_site_occupancy
_atom_site_site_symmetry_order
_atom_site_calc_flag
_atom_site_refinement_flags_posn
_atom_site_refinement_flags_adp
_atom_site_refinement_flags_occupancy
_atom_site_disorder_assembly
_atom_site_disorder_group
Ge1 Ge 0.71712(2) 0.60854(2) 0.73902(2) 0.01861(4) Uani 1 1 d . . . . .
Ga1 Ga 0.73945(2) 0.79598(2) 0.76920(2) 0.01341(4) Uani 1 1 d . . . . .
Cl1 Cl 0.92371(3) 0.85564(3) 0.76453(2) 0.02181(7) Uani 1 1 d . . . . .
Si1 Si 1.02542(4) 0.45673(3) 0.80575(2) 0.02102(8) Uani 1 1 d . . . . .
N1 N 0.63391(10) 0.87234(9) 0.84508(5) 0.01421(19) Uani 1 1 d . . . . .
N2 N 0.61718(11) 0.91964(9) 0.70432(5) 0.01584(19) Uani 1 1 d . . . . .
N3 N 0.88042(11) 0.47784(9) 0.75826(5) 0.0178(2) Uani 1 1 d . . . . .
C1 C 0.56491(12) 0.99033(11) 0.83941(6) 0.0164(2) Uani 1 1 d . . . . .
C2 C 0.54012(13) 1.06458(11) 0.77970(6) 0.0191(2) Uani 1 1 d . . . . .
H2 H 0.508128 1.147869 0.782254 0.023 Uiso 1 1 calc R U . . .
C3 C 0.55626(13) 1.03223(11) 0.71682(6) 0.0184(2) Uani 1 1 d . . . . .
C4 C 0.50467(14) 1.05154(12) 0.89927(6) 0.0222(3) Uani 1 1 d . . . . .
H4A H 0.566982 1.089339 0.910959 0.033 Uiso 1 1 calc R U . . .
H4B H 0.497315 0.992391 0.935456 0.033 Uiso 1 1 calc R U . . .
H4C H 0.410655 1.112570 0.890205 0.033 Uiso 1 1 calc R U . . .
C5 C 0.50161(16) 1.13211(12) 0.66177(7) 0.0277(3) Uani 1 1 d . . . . .
H5A H 0.579402 1.155214 0.642089 0.042 Uiso 1 1 calc R U . . .
H5B H 0.428008 1.201029 0.678662 0.042 Uiso 1 1 calc R U . . .
H5C H 0.461949 1.104916 0.628842 0.042 Uiso 1 1 calc R U . . .
C6 C 0.64569(12) 0.80027(10) 0.90761(6) 0.0154(2) Uani 1 1 d . . . . .
C7 C 0.55772(13) 0.73350(11) 0.92211(6) 0.0180(2) Uani 1 1 d . . . . .
C8 C 0.57430(15) 0.65906(12) 0.98113(7) 0.0235(3) Uani 1 1 d . . . . .
H8 H 0.515912 0.613725 0.991761 0.028 Uiso 1 1 calc R U . . .
C9 C 0.67470(15) 0.65003(13) 1.02467(6) 0.0247(3) Uani 1 1 d . . . . .
H9 H 0.685063 0.598505 1.064586 0.030 Uiso 1 1 calc R U . . .
C10 C 0.75928(14) 0.71605(12) 1.00979(6) 0.0210(2) Uani 1 1 d . . . . .
H10 H 0.827376 0.709547 1.039973 0.025 Uiso 1 1 calc R U . . .
C11 C 0.74733(13) 0.79234(11) 0.95138(6) 0.0172(2) Uani 1 1 d . . . . .
C12 C 0.44729(13) 0.74281(12) 0.87450(6) 0.0201(2) Uani 1 1 d . . . . .
H12 H 0.492646 0.741639 0.829936 0.024 Uiso 1 1 calc R U . . .
C13 C 0.31932(14) 0.86076(13) 0.87399(7) 0.0266(3) Uani 1 1 d . . . . .
H13A H 0.349848 0.927791 0.859423 0.040 Uiso 1 1 calc R U . . .
H13B H 0.276963 0.868036 0.917988 0.040 Uiso 1 1 calc R U . . .
H13C H 0.249398 0.861806 0.844227 0.040 Uiso 1 1 calc R U . . .
C14 C 0.39686(17) 0.63814(13) 0.88691(8) 0.0299(3) Uani 1 1 d . . . . .
H14A H 0.337219 0.642729 0.851338 0.045 Uiso 1 1 calc R U . . .
H14B H 0.342250 0.641934 0.928144 0.045 Uiso 1 1 calc R U . . .
H14C H 0.478815 0.562695 0.889187 0.045 Uiso 1 1 calc R U . . .
C15 C 0.84615(14) 0.86072(12) 0.93835(6) 0.0213(3) Uani 1 1 d . . . . .
H15 H 0.821345 0.913226 0.895850 0.026 Uiso 1 1 calc R U . . .
C16 C 0.82922(18) 0.94046(15) 0.99158(7) 0.0317(3) Uani 1 1 d . . . . .
H16A H 0.889935 0.986785 0.980568 0.048 Uiso 1 1 calc R U . . .
H16B H 0.856468 0.890348 1.033425 0.048 Uiso 1 1 calc R U . . .
H16C H 0.730453 0.995083 0.994676 0.048 Uiso 1 1 calc R U . . .
C17 C 1.00031(15) 0.77520(15) 0.93321(8) 0.0332(3) Uani 1 1 d . . . . .
H17A H 1.011926 0.728194 0.897336 0.050 Uiso 1 1 calc R U . . .
H17B H 1.025946 0.721372 0.974054 0.050 Uiso 1 1 calc R U . . .
H17C H 1.061724 0.821283 0.924966 0.050 Uiso 1 1 calc R U . . .
C18 C 0.60136(13) 0.88639(11) 0.64239(6) 0.0177(2) Uani 1 1 d . . . . .
C19 C 0.48812(14) 0.84949(12) 0.63666(6) 0.0208(2) Uani 1 1 d . . . . .
C20 C 0.47791(16) 0.80942(13) 0.57862(7) 0.0269(3) Uani 1 1 d . . . . .
H20 H 0.402920 0.783541 0.573991 0.032 Uiso 1 1 calc R U . . .
C21 C 0.57477(16) 0.80656(13) 0.52757(7) 0.0283(3) Uani 1 1 d . . . . .
H21 H 0.566787 0.777860 0.488624 0.034 Uiso 1 1 calc R U . . .
C22 C 0.68298(15) 0.84552(13) 0.53344(7) 0.0251(3) Uani 1 1 d . . . . .
H22 H 0.747623 0.845159 0.497781 0.030 Uiso 1 1 calc R U . . .
C23 C 0.69957(14) 0.88560(11) 0.59081(6) 0.0200(2) Uani 1 1 d . . . . .
C24 C 0.37628(14) 0.85701(13) 0.69086(7) 0.0250(3) Uani 1 1 d . . . . .
H24 H 0.419873 0.854067 0.732677 0.030 Uiso 1 1 calc R U . . .
C25 C 0.25067(17) 0.97619(15) 0.68037(9) 0.0384(4) Uani 1 1 d . . . . .
H25A H 0.209018 0.983625 0.638417 0.058 Uiso 1 1 calc R U . . .
H25B H 0.283093 1.042160 0.680558 0.058 Uiso 1 1 calc R U . . .
H25C H 0.179546 0.979018 0.715425 0.058 Uiso 1 1 calc R U . . .
C26 C 0.32281(16) 0.75425(15) 0.69853(8) 0.0325(3) Uani 1 1 d . . . . .
H26A H 0.271199 0.759564 0.659839 0.049 Uiso 1 1 calc R U . . .
H26B H 0.259669 0.759497 0.737097 0.049 Uiso 1 1 calc R U . . .
H26C H 0.403283 0.677863 0.703575 0.049 Uiso 1 1 calc R U . . .
C27 C 0.82119(14) 0.92645(13) 0.59485(6) 0.0232(3) Uani 1 1 d . . . . .
H27 H 0.812915 0.955740 0.638012 0.028 Uiso 1 1 calc R U . . .
C28 C 0.81438(17) 1.03046(15) 0.54154(7) 0.0317(3) Uani 1 1 d . . . . .
H28A H 0.825169 1.003295 0.498663 0.048 Uiso 1 1 calc R U . . .
H28B H 0.890637 1.058028 0.547071 0.048 Uiso 1 1 calc R U . . .
H28C H 0.723003 1.096319 0.544903 0.048 Uiso 1 1 calc R U . . .
C29 C 0.96396(15) 0.82304(15) 0.59101(8) 0.0322(3) Uani 1 1 d . . . . .
H29A H 0.975711 0.793996 0.548602 0.048 Uiso 1 1 calc R U . . .
H29B H 0.967437 0.758034 0.625675 0.048 Uiso 1 1 calc R U . . .
H29C H 1.040108 0.850882 0.596288 0.048 Uiso 1 1 calc R U . . .
C30 C 0.88187(13) 0.37493(11) 0.73083(6) 0.0190(2) Uani 1 1 d . . . . .
C31 C 0.82083(16) 0.29722(13) 0.76543(7) 0.0280(3) Uani 1 1 d . . . . .
C32 C 0.82936(18) 0.19675(13) 0.73781(9) 0.0337(3) Uani 1 1 d . . . . .
H32 H 0.789500 0.142954 0.760941 0.040 Uiso 1 1 calc R U . . .
C33 C 0.89430(17) 0.17426(13) 0.67783(8) 0.0340(3) Uani 1 1 d . . . . .
H33 H 0.899947 0.105144 0.660083 0.041 Uiso 1 1 calc R U . . .
C34 C 0.95127(16) 0.25278(13) 0.64356(8) 0.0301(3) Uani 1 1 d . . . . .
H34 H 0.994280 0.237733 0.601810 0.036 Uiso 1 1 calc R U . . .
C35 C 0.94683(14) 0.35364(12) 0.66909(7) 0.0225(3) Uani 1 1 d . . . . .
C36 C 0.7413(2) 0.32017(16) 0.83014(9) 0.0434(4) Uani 1 1 d . . . . .
H36 H 0.754886 0.389361 0.844962 0.052 Uiso 1 1 calc R U . . .
C37 C 0.7966(3) 0.2124(2) 0.88285(11) 0.0685(7) Uani 1 1 d . . . . .
H37A H 0.779884 0.144521 0.870384 0.103 Uiso 1 1 calc R U . . .
H37B H 0.746959 0.232988 0.924388 0.103 Uiso 1 1 calc R U . . .
H37C H 0.898132 0.190942 0.887424 0.103 Uiso 1 1 calc R U . . .
C38 C 0.5835(2) 0.35432(18) 0.82131(12) 0.0579(6) Uani 1 1 d . . . . .
H38A H 0.547859 0.428227 0.791058 0.087 Uiso 1 1 calc R U . . .
H38B H 0.533198 0.366614 0.863473 0.087 Uiso 1 1 calc R U . . .
H38C H 0.568290 0.290037 0.803734 0.087 Uiso 1 1 calc R U . . .
C39 C 1.00652(16) 0.44031(14) 0.62980(7) 0.0287(3) Uani 1 1 d . . . . .
H39 H 1.021853 0.489446 0.660706 0.034 Uiso 1 1 calc R U . . .
C40 C 0.90030(19) 0.52520(15) 0.58058(9) 0.0411(4) Uani 1 1 d . . . . .
H40A H 0.938122 0.583291 0.557189 0.062 Uiso 1 1 calc R U . . .
H40B H 0.811465 0.567413 0.603347 0.062 Uiso 1 1 calc R U . . .
H40C H 0.882922 0.479555 0.549526 0.062 Uiso 1 1 calc R U . . .
C41 C 1.14846(19) 0.3778(2) 0.59626(9) 0.0486(5) Uani 1 1 d . . . . .
H41A H 1.135291 0.334833 0.562645 0.073 Uiso 1 1 calc R U . . .
H41B H 1.213941 0.321058 0.628430 0.073 Uiso 1 1 calc R U . . .
H41C H 1.187397 0.437350 0.576155 0.073 Uiso 1 1 calc R U . . .
C42 C 1.14120(16) 0.29471(13) 0.81453(8) 0.0310(3) Uani 1 1 d . . . . .
H42A H 1.171752 0.269680 0.771314 0.046 Uiso 1 1 calc R U . . .
H42B H 1.088359 0.247605 0.837566 0.046 Uiso 1 1 calc R U . . .
H42C H 1.224204 0.281890 0.839321 0.046 Uiso 1 1 calc R U . . .
C43 C 0.95425(18) 0.50316(15) 0.88707(8) 0.0371(4) Uani 1 1 d . . . . .
H43A H 0.884138 0.584998 0.881481 0.056 Uiso 1 1 calc R U . . .
H43B H 1.031630 0.499789 0.913020 0.056 Uiso 1 1 calc R U . . .
H43C H 0.909565 0.449105 0.909467 0.056 Uiso 1 1 calc R U . . .
C44 C 1.13665(17) 0.54023(15) 0.76707(9) 0.0373(4) Uani 1 1 d . . . . .
H44A H 1.184081 0.506064 0.727704 0.056 Uiso 1 1 calc R U . . .
H44B H 1.207633 0.534230 0.797632 0.056 Uiso 1 1 calc R U . . .
H44C H 1.076875 0.624404 0.755476 0.056 Uiso 1 1 calc R U . . .
C1_1 C 0.5206(5) 0.4822(3) 0.54232(15) 0.0680(14) Uani 0.5 1 d G U P A -1
C2_1 C 0.4058(4) 0.5664(3) 0.5087(2) 0.083(2) Uani 0.5 1 d DG U P A -1
H2_1 H 0.324340 0.612580 0.531910 0.099 Uiso 0.5 1 calc R U P A -1
C3_1 C 0.4102(5) 0.5831(4) 0.4410(2) 0.0904(19) Uani 0.5 1 d G U P A -1
H3_1 H 0.331763 0.640634 0.418012 0.109 Uiso 0.5 1 calc R U P A -1
C4_1 C 0.5294(6) 0.5155(5) 0.40700(15) 0.109(2) Uani 0.5 1 d G U P A -1
H4_1 H 0.532402 0.526934 0.360763 0.131 Uiso 0.5 1 calc R U P A -1
C5_1 C 0.6442(5) 0.4313(4) 0.4407(2) 0.0893(18) Uani 0.5 1 d G U P A -1
H5_1 H 0.725620 0.385180 0.417412 0.107 Uiso 0.5 1 calc R U P A -1
C6_1 C 0.6398(4) 0.4147(3) 0.5083(2) 0.101(2) Uani 0.5 1 d DG U P A -1
H6_1 H 0.718200 0.357124 0.531311 0.121 Uiso 0.5 1 calc R U P A -1
C7_1 C 0.5410(6) 0.4501(5) 0.6137(3) 0.0748(15) Uani 0.5 1 d D U P A -1
H7A_1 H 0.626370 0.378172 0.621822 0.112 Uiso 0.5 1 calc R U P A -1
H7B_1 H 0.458957 0.434634 0.634507 0.112 Uiso 0.5 1 calc R U P A -1
H7C_1 H 0.550985 0.516181 0.631681 0.112 Uiso 0.5 1 calc R U P A -1

loop_
_atom_site_aniso_label
_atom_site_aniso_U_11
_atom_site_aniso_U_22
_atom_site_aniso_U_33
_atom_site_aniso_U_23
_atom_site_aniso_U_13
_atom_site_aniso_U_12
Ge1 0.01599(7) 0.01468(7) 0.02517(8) -0.00408(5) -0.00236(6) -0.00478(6)
Ga1 0.01322(7) 0.01251(7) 0.01380(7) -0.00172(5) 0.00020(5) -0.00412(5)
Cl1 0.01833(14) 0.02904(15) 0.02170(14) -0.00382(11) 0.00201(11) -0.01322(12)
Si1 0.02017(17) 0.01750(16) 0.02252(17) -0.00402(13) -0.00523(13) -0.00232(13)
N1 0.0137(4) 0.0146(5) 0.0145(5) -0.0021(4) 0.0012(4) -0.0057(4)
N2 0.0159(5) 0.0160(5) 0.0145(5) -0.0011(4) -0.0006(4) -0.0050(4)
N3 0.0191(5) 0.0144(5) 0.0196(5) -0.0025(4) -0.0005(4) -0.0059(4)
C1 0.0143(5) 0.0169(6) 0.0195(6) -0.0052(4) 0.0021(4) -0.0070(4)
C2 0.0206(6) 0.0119(5) 0.0230(6) -0.0028(4) 0.0013(5) -0.0041(5)
C3 0.0167(6) 0.0156(6) 0.0208(6) 0.0008(5) -0.0009(4) -0.0046(5)
C4 0.0245(6) 0.0188(6) 0.0219(6) -0.0068(5) 0.0043(5) -0.0059(5)
C5 0.0342(8) 0.0180(6) 0.0233(7) 0.0026(5) -0.0026(6) -0.0027(5)
C6 0.0158(5) 0.0152(5) 0.0146(5) -0.0031(4) 0.0034(4) -0.0053(4)
C7 0.0182(6) 0.0186(6) 0.0185(6) -0.0045(5) 0.0038(4) -0.0082(5)
C8 0.0271(7) 0.0235(6) 0.0229(6) -0.0012(5) 0.0046(5) -0.0146(5)
C9 0.0299(7) 0.0258(7) 0.0174(6) 0.0028(5) 0.0014(5) -0.0116(6)
C10 0.0208(6) 0.0244(6) 0.0166(6) -0.0020(5) -0.0002(5) -0.0073(5)
C11 0.0164(6) 0.0187(6) 0.0163(6) -0.0047(4) 0.0030(4) -0.0062(5)
C12 0.0195(6) 0.0233(6) 0.0214(6) -0.0052(5) 0.0030(5) -0.0121(5)
C13 0.0187(6) 0.0274(7) 0.0361(8) -0.0071(6) -0.0001(5) -0.0102(5)
C14 0.0339(8) 0.0295(7) 0.0350(8) -0.0061(6) -0.0011(6) -0.0207(6)
C15 0.0208(6) 0.0281(7) 0.0186(6) -0.0016(5) -0.0005(5) -0.0137(5)
C16 0.0426(9) 0.0394(8) 0.0248(7) -0.0054(6) -0.0030(6) -0.0275(7)
C17 0.0187(7) 0.0466(9) 0.0324(8) 0.0039(7) -0.0006(6) -0.0135(6)
C18 0.0189(6) 0.0160(6) 0.0158(6) -0.0002(4) -0.0036(4) -0.0040(5)
C19 0.0194(6) 0.0218(6) 0.0200(6) 0.0014(5) -0.0048(5) -0.0068(5)
C20 0.0285(7) 0.0312(7) 0.0246(7) -0.0002(5) -0.0087(5) -0.0148(6)
C21 0.0340(8) 0.0320(7) 0.0200(6) -0.0050(5) -0.0069(5) -0.0116(6)
C22 0.0264(7) 0.0294(7) 0.0179(6) -0.0038(5) -0.0007(5) -0.0083(6)
C23 0.0206(6) 0.0202(6) 0.0177(6) -0.0007(5) -0.0020(5) -0.0062(5)
C24 0.0194(6) 0.0329(7) 0.0235(6) -0.0002(5) -0.0027(5) -0.0115(6)
C25 0.0267(8) 0.0371(9) 0.0447(9) -0.0038(7) 0.0037(7) -0.0057(7)
C26 0.0234(7) 0.0385(8) 0.0382(8) 0.0018(6) -0.0035(6) -0.0164(6)
C27 0.0229(6) 0.0310(7) 0.0170(6) -0.0022(5) 0.0011(5) -0.0123(5)
C28 0.0375(8) 0.0398(8) 0.0226(7) 0.0012(6) 0.0019(6) -0.0221(7)
C29 0.0224(7) 0.0428(9) 0.0292(7) -0.0058(6) -0.0001(6) -0.0096(6)
C30 0.0193(6) 0.0137(5) 0.0228(6) -0.0028(5) -0.0031(5) -0.0040(5)
C31 0.0333(7) 0.0220(7) 0.0315(7) -0.0041(5) 0.0014(6) -0.0137(6)
C32 0.0389(8) 0.0194(7) 0.0470(9) -0.0051(6) -0.0013(7) -0.0153(6)
C33 0.0362(8) 0.0199(7) 0.0471(9) -0.0133(6) -0.0074(7) -0.0072(6)
C34 0.0304(7) 0.0276(7) 0.0303(7) -0.0133(6) -0.0017(6) -0.0048(6)
C35 0.0216(6) 0.0211(6) 0.0229(6) -0.0042(5) -0.0037(5) -0.0045(5)
C36 0.0674(12) 0.0378(9) 0.0389(9) -0.0107(7) 0.0192(8) -0.0376(9)
C37 0.0964(19) 0.0737(16) 0.0430(11) 0.0086(11) 0.0154(12) -0.0496(15)
C38 0.0616(13) 0.0390(10) 0.0838(16) -0.0306(10) 0.0392(12) -0.0308(9)
C39 0.0345(8) 0.0344(8) 0.0202(6) -0.0060(6) 0.0039(6) -0.0160(6)
C40 0.0439(9) 0.0312(8) 0.0366(9) 0.0051(7) 0.0059(7) -0.0061(7)
C41 0.0314(9) 0.0634(12) 0.0384(9) 0.0068(8) 0.0056(7) -0.0098(8)
C42 0.0297(7) 0.0233(7) 0.0310(7) -0.0043(6) -0.0082(6) 0.0019(6)
C43 0.0381(8) 0.0338(8) 0.0266(7) -0.0110(6) -0.0109(6) 0.0058(7)
C44 0.0249(7) 0.0340(8) 0.0553(10) -0.0007(7) -0.0105(7) -0.0135(6)
C1_1 0.097(4) 0.035(2) 0.090(3) 0.008(2) -0.053(3) -0.041(2)
C2_1 0.105(5) 0.046(3) 0.119(5) 0.008(3) -0.055(4) -0.049(3)
C3_1 0.108(5) 0.063(4) 0.122(5) 0.023(4) -0.056(4) -0.059(3)
C4_1 0.103(5) 0.079(5) 0.179(8) -0.031(5) -0.025(5) -0.061(4)
C5_1 0.097(4) 0.070(3) 0.128(5) -0.033(4) -0.024(4) -0.049(3)
C6_1 0.135(6) 0.119(6) 0.110(5) -0.071(4) 0.031(4) -0.103(5)
C7_1 0.059(3) 0.060(3) 0.116(4) 0.002(3) -0.028(3) -0.034(3)

loop_
_atom_type_symbol
_atom_type_description
_atom_type_scat_dispersion_real
_atom_type_scat_dispersion_imag
_atom_type_scat_source
C C 0.0181 0.0091 'International Tables Vol C Tables 4.2.6.8 and 6.1.1.4'
H H 0.0000 0.0000 'International Tables Vol C Tables 4.2.6.8 and 6.1.1.4'
Cl Cl 0.3639 0.7018 'International Tables Vol C Tables 4.2.6.8 and 6.1.1.4'
Ga Ga -1.2846 0.7763 'International Tables Vol C Tables 4.2.6.8 and 6.1.1.4'
Ge Ge -1.0885 0.8855 'International Tables Vol C Tables 4.2.6.8 and 6.1.1.4'
N N 0.0311 0.0180 'International Tables Vol C Tables 4.2.6.8 and 6.1.1.4'
Si Si 0.2541 0.3302 'International Tables Vol C Tables 4.2.6.8 and 6.1.1.4'

loop_
_geom_angle_atom_site_label_1
_geom_angle_atom_site_label_2
_geom_angle_atom_site_label_3
_geom_angle
_geom_angle_site_symmetry_1
_geom_angle_site_symmetry_3
_geom_angle_publ_flag
N3 Ge1 Ga1 110.10(3) . . ?
N2 Ga1 N1 94.51(4) . . ?
N2 Ga1 Cl1 99.99(3) . . ?
N1 Ga1 Cl1 99.35(3) . . ?
N2 Ga1 Ge1 100.83(3) . . ?
N1 Ga1 Ge1 121.22(3) . . ?
Cl1 Ga1 Ge1 132.148(11) . . ?
N3 Si1 C44 112.73(7) . . ?
N3 Si1 C43 107.72(7) . . ?
C44 Si1 C43 111.08(9) . . ?
N3 Si1 C42 108.38(6) . . ?
C44 Si1 C42 106.76(8) . . ?
C43 Si1 C42 110.14(7) . . ?
C1 N1 C6 120.82(10) . . ?
C1 N1 Ga1 120.02(8) . . ?
C6 N1 Ga1 118.83(7) . . ?
C3 N2 C18 121.15(10) . . ?
C3 N2 Ga1 120.04(8) . . ?
C18 N2 Ga1 118.74(8) . . ?
C30 N3 Si1 116.92(8) . . ?
C30 N3 Ge1 111.39(8) . . ?
Si1 N3 Ge1 131.62(6) . . ?
N1 C1 C2 123.82(11) . . ?
N1 C1 C4 120.20(11) . . ?
C2 C1 C4 115.96(11) . . ?
C3 C2 C1 128.60(11) . . ?
N2 C3 C2 123.07(11) . . ?
N2 C3 C5 119.98(12) . . ?
C2 C3 C5 116.95(11) . . ?
C11 C6 C7 121.18(11) . . ?
C11 C6 N1 120.44(10) . . ?
C7 C6 N1 118.29(11) . . ?
C8 C7 C6 118.26(12) . . ?
C8 C7 C12 120.82(11) . . ?
C6 C7 C12 120.93(11) . . ?
C9 C8 C7 121.14(12) . . ?
C10 C9 C8 119.80(12) . . ?
C9 C10 C11 121.63(12) . . ?
C10 C11 C6 118.00(11) . . ?
C10 C11 C15 118.27(11) . . ?
C6 C11 C15 123.72(11) . . ?
C7 C12 C14 113.20(11) . . ?
C7 C12 C13 112.04(11) . . ?
C14 C12 C13 109.45(11) . . ?
C11 C15 C17 111.05(11) . . ?
C11 C15 C16 111.34(11) . . ?
C17 C15 C16 109.74(12) . . ?
C23 C18 C19 121.34(12) . . ?
C23 C18 N2 120.82(11) . . ?
C19 C18 N2 117.77(11) . . ?
C20 C19 C18 118.09(12) . . ?
C20 C19 C24 120.23(12) . . ?
C18 C19 C24 121.64(12) . . ?
C21 C20 C19 121.36(13) . . ?
C22 C21 C20 119.79(13) . . ?
C21 C22 C23 121.44(13) . . ?
C22 C23 C18 117.95(12) . . ?
C22 C23 C27 119.27(12) . . ?
C18 C23 C27 122.78(11) . . ?
C19 C24 C26 113.74(12) . . ?
C19 C24 C25 110.68(12) . . ?
C26 C24 C25 109.31(12) . . ?
C23 C27 C29 111.29(12) . . ?
C23 C27 C28 111.42(11) . . ?
C29 C27 C28 110.35(12) . . ?
C31 C30 C35 120.61(12) . . ?
C31 C30 N3 120.66(12) . . ?
C35 C30 N3 118.73(11) . . ?
C32 C31 C30 118.46(14) . . ?
C32 C31 C36 118.71(14) . . ?
C30 C31 C36 122.79(13) . . ?
C33 C32 C31 121.37(14) . . ?
C32 C33 C34 119.67(13) . . ?
C33 C34 C35 121.29(14) . . ?
C34 C35 C30 118.57(13) . . ?
C34 C35 C39 120.33(13) . . ?
C30 C35 C39 121.06(12) . . ?
C31 C36 C38 109.89(16) . . ?
C31 C36 C37 112.22(17) . . ?
C38 C36 C37 110.53(17) . . ?
C35 C39 C40 110.35(13) . . ?
C35 C39 C41 112.96(14) . . ?
C40 C39 C41 110.76(13) . . ?
C2_1 C1_1 C6_1 120.0 . . ?
C2_1 C1_1 C7_1 129.7(3) . . ?
C6_1 C1_1 C7_1 110.3(3) . . ?
C1_1 C2_1 C3_1 120.0 . . ?
C4_1 C3_1 C2_1 120.0 . . ?
C5_1 C4_1 C3_1 120.0 . . ?
C4_1 C5_1 C6_1 120.0 . . ?
C5_1 C6_1 C1_1 120.0 . . ?

loop_
_geom_bond_atom_site_label_1
_geom_bond_atom_site_label_2
_geom_bond_distance
_geom_bond_site_symmetry_2
_geom_bond_publ_flag
Ge1 N3 1.8424(11) . ?
Ge1 Ga1 2.5533(2) . ?
Ga1 N2 1.9757(10) . ?
Ga1 N1 1.9775(10) . ?
Ga1 Cl1 2.2537(3) . ?
Si1 N3 1.7675(11) . ?
Si1 C44 1.8589(17) . ?
Si1 C43 1.8640(16) . ?
Si1 C42 1.8691(15) . ?
N1 C1 1.3323(16) . ?
N1 C6 1.4424(15) . ?
N2 C3 1.3309(16) . ?
N2 C18 1.4456(15) . ?
N3 C30 1.4487(16) . ?
C1 C2 1.4025(17) . ?
C1 C4 1.5118(17) . ?
C2 C3 1.4000(18) . ?
C3 C5 1.5097(17) . ?
C6 C11 1.4057(17) . ?
C6 C7 1.4140(17) . ?
C7 C8 1.3938(18) . ?
C7 C12 1.5255(18) . ?
C8 C9 1.389(2) . ?
C9 C10 1.3786(19) . ?
C10 C11 1.3982(17) . ?
C11 C15 1.5216(17) . ?
C12 C14 1.5294(18) . ?
C12 C13 1.5338(19) . ?
C15 C17 1.531(2) . ?
C15 C16 1.5370(19) . ?
C18 C23 1.4045(18) . ?
C18 C19 1.4119(18) . ?
C19 C20 1.3936(19) . ?
C19 C24 1.5233(18) . ?
C20 C21 1.384(2) . ?
C21 C22 1.380(2) . ?
C22 C23 1.4007(18) . ?
C23 C27 1.5178(18) . ?
C24 C26 1.529(2) . ?
C24 C25 1.532(2) . ?
C27 C29 1.531(2) . ?
C27 C28 1.5381(19) . ?
C30 C31 1.4047(19) . ?
C30 C35 1.4075(19) . ?
C31 C32 1.400(2) . ?
C31 C36 1.518(2) . ?
C32 C33 1.377(2) . ?
C33 C34 1.383(2) . ?
C34 C35 1.3948(19) . ?
C35 C39 1.517(2) . ?
C36 C38 1.526(3) . ?
C36 C37 1.535(3) . ?
C39 C40 1.522(2) . ?
C39 C41 1.525(2) . ?
C1_1 C2_1 1.3900 . ?
C1_1 C6_1 1.3900 . ?
C1_1 C7_1 1.488(7) . ?
C2_1 C3_1 1.3900 . ?
C3_1 C4_1 1.3900 . ?
C4_1 C5_1 1.3900 . ?
C5_1 C6_1 1.3900 . ?
